data_4108644
loop_
_publ_author_name
'Seth B. Herzon'
'John F. Hartwig'

_publ_section_title
;
 Hydroaminoalkylation of Unactivated Olefins with Dialkylamines
;
_journal_name_full 'Journal of the American Chemical Society'
_journal_page_first 14940
_journal_page_last 14941
_journal_paper_doi 10.1021/ja806367e
_journal_volume 130
_journal_year 2008
_chemical_formula_moiety 'C28 H32 Cl6 N4 Ta2'
_chemical_formula_sum 'C28 H32 Cl6 N4 Ta2'
_chemical_formula_weight 999.18
_chemical_name_systematic
; 
? 
;
_space_group_IT_number 15
_symmetry_cell_setting monoclinic
_symmetry_space_group_name_Hall '-C 2yc'
_symmetry_space_group_name_H-M 'C 1 2/c 1'
_atom_sites_solution_hydrogens geom
_atom_sites_solution_primary direct
_atom_sites_solution_secondary difmap
_audit_creation_method SHELXL-97
_audit_update_record
; 
2008-01-18   text and data added, srw bisanilide 4
;
_cell_angle_alpha 90.00
_cell_angle_beta 112.6170(10)
_cell_angle_gamma 90.00
_cell_formula_units_Z 4
_cell_length_a 28.5869(6)
_cell_length_b 7.9194(2)
_cell_length_c 15.1338(3)
_cell_measurement_reflns_used 8683
_cell_measurement_temperature 193(2)
_cell_measurement_theta_max 28.14
_cell_measurement_theta_min 2.69
_cell_volume 3162.67(12)
_computing_cell_refinement 'SAINT V7.23A (Bruker, 2005)'
_computing_data_collection 'APEX2 V2.0-1 (Bruker, 2004)'
_computing_data_reduction
; 
SAINT V7.23A, XPREP V2005/2, SADABS V2007/4 (Bruker, 2005 & 2007) 
;
_computing_molecular_graphics 'SHELXTL V6.12 (Bruker, 2005)'
_computing_publication_material 'XCIF V6.12 (Bruker, 2005)'
_computing_structure_refinement 'SHELXTL V6.12 (Bruker, 2005)'
_computing_structure_solution 'SHELXTL V6.12 (Bruker, 2005)'
_diffrn_ambient_temperature 193(2)
_diffrn_measured_fraction_theta_full 0.998
_diffrn_measured_fraction_theta_max 0.998
_diffrn_measurement_device 'Bruker Kappa/ApexII CCD'
_diffrn_measurement_method 'profile data from \f and \w scans'
_diffrn_radiation_monochromator graphite
_diffrn_radiation_source 'fine-focus sealed tube'
_diffrn_radiation_type MoK\a
_diffrn_radiation_wavelength 0.71073
_diffrn_radiation_wavelength_id ga75xas
_diffrn_reflns_av_R_equivalents 0.0288
_diffrn_reflns_av_sigmaI/netI 0.0271
_diffrn_reflns_limit_h_max 37
_diffrn_reflns_limit_h_min -30
_diffrn_reflns_limit_k_max 10
_diffrn_reflns_limit_k_min -9
_diffrn_reflns_limit_l_max 16
_diffrn_reflns_limit_l_min -20
_diffrn_reflns_number 18999
_diffrn_reflns_theta_full 28.23
_diffrn_reflns_theta_max 28.23
_diffrn_reflns_theta_min 2.69
_exptl_absorpt_coefficient_mu 7.448
_exptl_absorpt_correction_T_max 0.6585
_exptl_absorpt_correction_T_min 0.2102
_exptl_absorpt_correction_type integration
_exptl_absorpt_process_details 'SHELXTL/XPREP V2005/2 (Bruker, 2005)'
_exptl_crystal_colour purple
_exptl_crystal_density_diffrn 2.098
_exptl_crystal_description tabular
_exptl_crystal_F_000 1904
_exptl_crystal_id ga75xas
_exptl_crystal_preparation
; 
The data crystal was mounted using oil (Parantone-N, Exxon) to a 
0.3 mm cryo-loop (Hampton Research) with the (-4 -1 3) scattering 
planes roughly normal to the spindle axis. 
;
_exptl_crystal_size_max 0.33
_exptl_crystal_size_mid 0.16
_exptl_crystal_size_min 0.06
_refine_diff_density_max 0.617
_refine_diff_density_min -0.488
_refine_diff_density_rms 0.108
_refine_ls_extinction_coef 0.000142(13)
_refine_ls_extinction_expression Fc^*^=kFc[1+0.001xFc^2^\l^3^/sin(2\q)]^-1/4^
_refine_ls_extinction_method SHELXL
_refine_ls_goodness_of_fit_ref 1.050
_refine_ls_hydrogen_treatment noref
_refine_ls_matrix_type full
_refine_ls_number_parameters 184
_refine_ls_number_reflns 3905
_refine_ls_number_restraints 0
_refine_ls_restrained_S_all 1.050
_refine_ls_R_factor_all 0.0247
_refine_ls_R_factor_gt 0.0190
_refine_ls_shift/su_max 0.002
_refine_ls_shift/su_mean 0.000
_refine_ls_structure_factor_coef Fsqd
_refine_ls_weighting_details 'calc w=1/[\s^2^(Fo^2^)+(0.0103P)^2^+4.5191P] where P=(Fo^2^+2Fc^2^)/3'
_refine_ls_weighting_scheme calc
_refine_ls_wR_factor_gt 0.0352
_refine_ls_wR_factor_ref 0.0366
_reflns_number_gt 3403
_reflns_number_total 3905
_reflns_threshold_expression >2sigma(I)
_cod_data_source_file ja806367e_si_002.cif
_cod_data_source_block compound4
_cod_original_sg_symbol_Hall '-C 2yc '
_cod_original_sg_symbol_H-M 'C 1 2/c 1 '
_cod_database_code 4108644

loop_
_symmetry_equiv_pos_as_xyz
'x, y, z'
'-x, y, -z+1/2'
'x+1/2, y+1/2, z'
'-x+1/2, y+1/2, -z+1/2'
'-x, -y, -z'
'x, -y, z-1/2'
'-x+1/2, -y+1/2, -z'
'x+1/2, -y+1/2, z-1/2'

loop_
_atom_site_label
_atom_site_type_symbol
_atom_site_fract_x
_atom_site_fract_y
_atom_site_fract_z
_atom_site_U_iso_or_equiv
_atom_site_adp_type
_atom_site_occupancy
_atom_site_symmetry_multiplicity
_atom_site_calc_flag
_atom_site_refinement_flags
C1 C 0.15575(10) 0.8058(3) 0.2680(2) 0.0217(6) Uani 1 1 d .
C2 C 0.19126(11) 0.8704(4) 0.2351(2) 0.0281(7) Uani 1 1 d .
H2A H 0.1806 0.9427 0.1809 0.034 Uiso 1 1 calc R
C3 C 0.24217(12) 0.8302(4) 0.2811(2) 0.0369(8) Uani 1 1 d .
H3A H 0.2662 0.8755 0.2584 0.044 Uiso 1 1 calc R
C4 C 0.25792(13) 0.7251(4) 0.3593(2) 0.0404(9) Uani 1 1 d .
H4A H 0.2928 0.6983 0.3910 0.049 Uiso 1 1 calc R
C5 C 0.22264(13) 0.6586(4) 0.3915(2) 0.0394(8) Uani 1 1 d .
H5A H 0.2333 0.5840 0.4447 0.047 Uiso 1 1 calc R
C6 C 0.17181(12) 0.6998(4) 0.3469(2) 0.0304(7) Uani 1 1 d .
H6A H 0.1480 0.6554 0.3704 0.036 Uiso 1 1 calc R
C7 C 0.07640(11) 0.8632(4) 0.2875(2) 0.0289(7) Uani 1 1 d .
H7A H 0.0980 0.9213 0.3462 0.043 Uiso 1 1 calc R
H7B H 0.0685 0.7496 0.3034 0.043 Uiso 1 1 calc R
H7C H 0.0449 0.9270 0.2567 0.043 Uiso 1 1 calc R
C8 C 0.11815(11) 0.7263(3) -0.04008(19) 0.0204(6) Uani 1 1 d .
C9 C 0.08518(11) 0.6734(3) -0.1289(2) 0.0247(6) Uani 1 1 d .
H9A H 0.0530 0.6281 -0.1369 0.030 Uiso 1 1 calc R
C10 C 0.09928(13) 0.6870(4) -0.2065(2) 0.0315(7) Uani 1 1 d .
H10A H 0.0767 0.6514 -0.2681 0.038 Uiso 1 1 calc R
C11 C 0.14604(13) 0.7519(4) -0.1947(2) 0.0354(8) Uani 1 1 d .
H11A H 0.1554 0.7622 -0.2483 0.042 Uiso 1 1 calc R
C12 C 0.17884(13) 0.8013(4) -0.1064(2) 0.0347(8) Uani 1 1 d .
H12A H 0.2112 0.8445 -0.0988 0.042 Uiso 1 1 calc R
C13 C 0.16549(11) 0.7892(4) -0.0271(2) 0.0280(7) Uani 1 1 d .
H13A H 0.1884 0.8234 0.0345 0.034 Uiso 1 1 calc R
C14 C 0.11595(12) 0.5420(3) 0.0851(2) 0.0273(7) Uani 1 1 d .
H14A H 0.1519 0.5185 0.1006 0.041 Uiso 1 1 calc R
H14B H 0.0952 0.4569 0.0400 0.041 Uiso 1 1 calc R
H14C H 0.1092 0.5383 0.1439 0.041 Uiso 1 1 calc R
N1 N 0.10349(8) 0.8507(3) 0.22068(15) 0.0202(5) Uani 1 1 d .
N2 N 0.10316(8) 0.7123(3) 0.04111(15) 0.0177(5) Uani 1 1 d .
Cl1 Cl 0.00310(2) 1.09721(8) 0.09538(5) 0.02147(14) Uani 1 1 d .
Cl2 Cl 0.00580(3) 0.66557(9) 0.09403(5) 0.02605(16) Uani 1 1 d .
Cl3 Cl 0.10389(2) 1.09847(8) 0.04299(5) 0.02229(14) Uani 1 1 d .
Ta1 Ta 0.063531(4) 0.867314(13) 0.083307(7) 0.01632(4) Uani 1 1 d .

loop_
_atom_site_aniso_label
_atom_site_aniso_U_11
_atom_site_aniso_U_22
_atom_site_aniso_U_33
_atom_site_aniso_U_23
_atom_site_aniso_U_13
_atom_site_aniso_U_12
C1 0.0189(15) 0.0210(14) 0.0211(15) -0.0049(12) 0.0033(12) 0.0022(11)
C2 0.0215(15) 0.0358(17) 0.0252(16) 0.0002(13) 0.0068(13) 0.0046(13)
C3 0.0239(17) 0.047(2) 0.039(2) -0.0075(16) 0.0115(15) 0.0042(15)
C4 0.0257(18) 0.044(2) 0.041(2) -0.0071(16) 0.0016(16) 0.0135(16)
C5 0.041(2) 0.0313(18) 0.0311(19) 0.0038(14) -0.0023(16) 0.0084(15)
C6 0.0306(18) 0.0277(16) 0.0274(17) -0.0008(13) 0.0050(14) -0.0020(14)
C7 0.0237(16) 0.0421(18) 0.0229(15) 0.0027(14) 0.0113(13) 0.0021(14)
C8 0.0226(15) 0.0181(14) 0.0233(15) 0.0023(11) 0.0121(13) 0.0075(11)
C9 0.0247(16) 0.0250(15) 0.0242(15) -0.0028(12) 0.0092(13) 0.0060(12)
C10 0.040(2) 0.0339(17) 0.0207(16) -0.0005(13) 0.0118(15) 0.0156(15)
C11 0.051(2) 0.0326(17) 0.0338(19) 0.0079(15) 0.0289(18) 0.0153(16)
C12 0.0337(19) 0.0352(18) 0.047(2) 0.0039(15) 0.0280(17) 0.0030(15)
C13 0.0260(17) 0.0283(16) 0.0326(17) -0.0005(13) 0.0145(14) 0.0008(13)
C14 0.0323(18) 0.0179(14) 0.0321(17) 0.0055(12) 0.0129(14) 0.0046(12)
N1 0.0169(12) 0.0246(12) 0.0205(12) -0.0009(10) 0.0086(10) -0.0019(10)
N2 0.0174(12) 0.0176(11) 0.0182(12) 0.0006(9) 0.0067(10) 0.0008(9)
Cl1 0.0178(3) 0.0251(3) 0.0196(3) -0.0034(3) 0.0050(3) 0.0042(3)
Cl2 0.0208(4) 0.0259(4) 0.0317(4) 0.0010(3) 0.0102(3) -0.0046(3)
Cl3 0.0187(3) 0.0202(3) 0.0271(4) 0.0023(3) 0.0079(3) -0.0007(3)
Ta1 0.01300(6) 0.01779(6) 0.01773(6) -0.00002(5) 0.00541(4) 0.00046(5)

loop_
_atom_type_symbol
_atom_type_description
_atom_type_scat_dispersion_real
_atom_type_scat_dispersion_imag
_atom_type_scat_source
C C 0.0033 0.0016 'International Tables Vol C Tables 4.2.6.8 and 6.1.1.4'
H H 0.0000 0.0000 'International Tables Vol C Tables 4.2.6.8 and 6.1.1.4'
N N 0.0061 0.0033 'International Tables Vol C Tables 4.2.6.8 and 6.1.1.4'
Cl Cl 0.1484 0.1585 'International Tables Vol C Tables 4.2.6.8 and 6.1.1.4'
Ta Ta -0.7052 6.5227 'International Tables Vol C Tables 4.2.6.8 and 6.1.1.4'

loop_
_exptl_crystal_face_index_h
_exptl_crystal_face_index_k
_exptl_crystal_face_index_l
_exptl_crystal_face_perp_dist
-1.00 -1.00 0.00 0.0400
1.00 1.00 0.00 0.0700
1.00 0.00 -1.00 0.1600
-1.00 0.00 1.00 0.1300
1.00 0.00 0.00 0.0300
-1.00 0.00 0.00 0.0300

loop_
_geom_angle_atom_site_label_1
_geom_angle_atom_site_label_2
_geom_angle_atom_site_label_3
_geom_angle
_geom_angle_site_symmetry_3
C6 C1 C2 119.1(3) .
C6 C1 N1 121.2(3) .
C2 C1 N1 119.7(2) .
C3 C2 C1 120.4(3) .
C3 C2 H2A 119.8 .
C1 C2 H2A 119.8 .
C4 C3 C2 120.3(3) .
C4 C3 H3A 119.9 .
C2 C3 H3A 119.9 .
C3 C4 C5 119.5(3) .
C3 C4 H4A 120.2 .
C5 C4 H4A 120.2 .
C4 C5 C6 120.6(3) .
C4 C5 H5A 119.7 .
C6 C5 H5A 119.7 .
C1 C6 C5 120.0(3) .
C1 C6 H6A 120.0 .
C5 C6 H6A 120.0 .
N1 C7 H7A 109.5 .
N1 C7 H7B 109.5 .
H7A C7 H7B 109.5 .
N1 C7 H7C 109.5 .
H7A C7 H7C 109.5 .
H7B C7 H7C 109.5 .
C9 C8 C13 120.9(3) .
C9 C8 N2 119.3(3) .
C13 C8 N2 119.9(3) .
C8 C9 C10 119.4(3) .
C8 C9 H9A 120.3 .
C10 C9 H9A 120.3 .
C11 C10 C9 120.2(3) .
C11 C10 H10A 119.9 .
C9 C10 H10A 119.9 .
C12 C11 C10 120.2(3) .
C12 C11 H11A 119.9 .
C10 C11 H11A 119.9 .
C11 C12 C13 120.8(3) .
C11 C12 H12A 119.6 .
C13 C12 H12A 119.6 .
C8 C13 C12 118.6(3) .
C8 C13 H13A 120.7 .
C12 C13 H13A 120.7 .
N2 C14 H14A 109.5 .
N2 C14 H14B 109.5 .
H14A C14 H14B 109.5 .
N2 C14 H14C 109.5 .
H14A C14 H14C 109.5 .
H14B C14 H14C 109.5 .
C1 N1 C7 113.0(2) .
C1 N1 Ta1 128.31(17) .
C7 N1 Ta1 118.19(17) .
C8 N2 C14 110.3(2) .
C8 N2 Ta1 129.08(17) .
C14 N2 Ta1 120.08(17) .
Ta1 Cl1 Ta1 103.98(2) 5_575
N2 Ta1 N1 97.55(9) .
N2 Ta1 Cl2 96.16(7) .
N1 Ta1 Cl2 91.12(7) .
N2 Ta1 Cl3 90.02(6) .
N1 Ta1 Cl3 100.54(6) .
Cl2 Ta1 Cl3 166.00(2) .
N2 Ta1 Cl1 165.60(6) .
N1 Ta1 Cl1 96.09(7) .
Cl2 Ta1 Cl1 88.14(2) .
Cl3 Ta1 Cl1 82.97(2) .
N2 Ta1 Cl1 90.73(7) 5_575
N1 Ta1 Cl1 170.78(6) 5_575
Cl2 Ta1 Cl1 83.94(2) 5_575
Cl3 Ta1 Cl1 83.43(2) 5_575
Cl1 Ta1 Cl1 76.02(2) 5_575

loop_
_geom_bond_atom_site_label_1
_geom_bond_atom_site_label_2
_geom_bond_distance
_geom_bond_site_symmetry_2
C1 C6 1.385(4) .
C1 C2 1.389(4) .
C1 N1 1.431(3) .
C2 C3 1.388(4) .
C2 H2A 0.9500 .
C3 C4 1.373(5) .
C3 H3A 0.9500 .
C4 C5 1.382(5) .
C4 H4A 0.9500 .
C5 C6 1.385(4) .
C5 H5A 0.9500 .
C6 H6A 0.9500 .
C7 N1 1.495(3) .
C7 H7A 0.9800 .
C7 H7B 0.9800 .
C7 H7C 0.9800 .
C8 C9 1.377(4) .
C8 C13 1.383(4) .
C8 N2 1.453(3) .
C9 C10 1.385(4) .
C9 H9A 0.9500 .
C10 C11 1.378(4) .
C10 H10A 0.9500 .
C11 C12 1.361(5) .
C11 H11A 0.9500 .
C12 C13 1.396(4) .
C12 H12A 0.9500 .
C13 H13A 0.9500 .
C14 N2 1.486(3) .
C14 H14A 0.9800 .
C14 H14B 0.9800 .
C14 H14C 0.9800 .
N1 Ta1 1.954(2) .
N2 Ta1 1.938(2) .
Cl1 Ta1 2.5641(6) .
Cl1 Ta1 2.6567(7) 5_575
Cl2 Ta1 2.3470(7) .
Cl3 Ta1 2.3656(7) .
Ta1 Cl1 2.6567(7) 5_575
